data_7034694
loop_
_publ_author_name
'Reich, Robert M.'
'Cokoja, Mirza'
'Markovits, Iulius I. E.'
'M\"unchmeyer, Christian J'
'Kaposi, Marlene'
'P\"othig, Alexander'
'Herrmann, Wolfgang A.'
'K\"uhn, Fritz E'

_publ_section_title
;
 Influence of substituents on cation-anion contacts in imidazolium
 perrhenates.
;
_journal_issue 18
_journal_name_full 'Dalton transactions (Cambridge, England : 2003)'
_journal_page_first 8669
_journal_page_last 8677
_journal_paper_doi 10.1039/c5dt00735f
_journal_volume 44
_journal_year 2015
_chemical_formula_moiety 'C11 H8 F5 N2, O4 Re'
_chemical_formula_sum 'C11 H8 F5 N2 O4 Re'
_chemical_formula_weight 513.40
_space_group_IT_number 14
_symmetry_cell_setting monoclinic
_symmetry_Int_Tables_number 14
_symmetry_space_group_name_Hall '-P 2yn'
_symmetry_space_group_name_H-M 'P 1 21/n 1'
_atom_sites_solution_hydrogens geom
_atom_sites_solution_primary direct
_atom_sites_solution_secondary difmap
_audit_update_record
;
2014-10-23 deposited with the CCDC.
2015-03-31 downloaded from the CCDC.
;
_cell_angle_alpha 90
_cell_angle_beta 90.5967(8)
_cell_angle_gamma 90
_cell_formula_units_Z 4
_cell_length_a 8.0372(2)
_cell_length_b 10.1535(2)
_cell_length_c 17.2223(3)
_cell_measurement_reflns_used 9963
_cell_measurement_temperature 123
_cell_measurement_theta_max 25.4083
_cell_measurement_theta_min 2.5343
_cell_volume 1405.36(5)
_computing_cell_refinement 'SAINT (Bruker, 2008b)'
_computing_data_collection 'APEX II Control Software (Bruker, 2008a)'
_computing_data_reduction 'SAINT (Bruker, 2008b)'
_computing_molecular_graphics 'PLATON (Spek, 2011)'
_computing_publication_material 'PLATON (Spek, 2011)'
_computing_structure_refinement 'SHELXL97 (Sheldrick, 1998)'
_computing_structure_solution 'SIR92 (Altomare, 1994)'
_diffrn_ambient_temperature 123
_diffrn_detector ' CCD plate '
_diffrn_detector_area_resol_mean 16
_diffrn_measured_fraction_theta_full 1.000
_diffrn_measured_fraction_theta_max 1.000
_diffrn_measurement_device ' \k-geometry diffractometer '
_diffrn_measurement_device_type ' Bruker APEX-II CCD '
_diffrn_measurement_method ' phi- and omega-rotation '
_diffrn_radiation_monochromator graphite
_diffrn_radiation_probe x-ray
_diffrn_radiation_source 'fine-focus sealed tube'
_diffrn_radiation_type MoK\a
_diffrn_radiation_wavelength 0.71073
_diffrn_reflns_av_R_equivalents 0.0233
_diffrn_reflns_av_sigmaI/netI 0.0082
_diffrn_reflns_limit_h_max 9
_diffrn_reflns_limit_h_min -9
_diffrn_reflns_limit_k_max 12
_diffrn_reflns_limit_k_min -12
_diffrn_reflns_limit_l_max 20
_diffrn_reflns_limit_l_min -20
_diffrn_reflns_number 38559
_diffrn_reflns_reduction_process
;
;
_diffrn_reflns_theta_full 25.41
_diffrn_reflns_theta_max 25.41
_diffrn_reflns_theta_min 2.33
_exptl_absorpt_coefficient_mu 8.726
_exptl_absorpt_correction_T_max 0.274
_exptl_absorpt_correction_T_min 0.179
_exptl_absorpt_correction_type multi-scan
_exptl_absorpt_process_details 'SADABS, Bruker, 2008b'
_exptl_crystal_colour yellow
_exptl_crystal_density_diffrn 2.427
_exptl_crystal_density_method 'Not Measured'
_exptl_crystal_description fragment
_exptl_crystal_F_000 960
_exptl_crystal_size_max 0.300
_exptl_crystal_size_mid 0.250
_exptl_crystal_size_min 0.200
_refine_diff_density_max 0.574
_refine_diff_density_min -0.374
_refine_diff_density_rms 0.066
_refine_ls_extinction_coef 0.00093(7)
_refine_ls_extinction_expression FC^*^=KFC[1+0.001XFC^2^\L^3^/SIN(2\Q)]^-1/4^
_refine_ls_extinction_method shelxl
_refine_ls_goodness_of_fit_ref 1.241
_refine_ls_hydrogen_treatment refall
_refine_ls_matrix_type full
_refine_ls_number_parameters 241
_refine_ls_number_reflns 2592
_refine_ls_number_restraints 0
_refine_ls_restrained_S_all 1.241
_refine_ls_R_factor_all 0.0138
_refine_ls_R_factor_gt 0.0135
_refine_ls_shift/su_max 0.002
_refine_ls_shift/su_mean 0.000
_refine_ls_structure_factor_coef Fsqd
_refine_ls_weighting_details 'calc w=1/[\s^2^(Fo^2^)+(0.0092P)^2^+2.3397P] where P=(Fo^2^+2Fc^2^)/3'
_refine_ls_weighting_scheme calc
_refine_ls_wR_factor_gt 0.0316
_refine_ls_wR_factor_ref 0.0317
_reflns_number_gt 2565
_reflns_number_total 2592
_reflns_threshold_expression I>2\s(I)
_cod_data_source_file c5dt00735f2.cif
_cod_data_source_block Compound5
_cod_depositor_comments
;
The following automatic conversions were performed:

'_symmetry_cell_setting' value 'Monoclinic' changed to 'monoclinic'
according to
/usr/data/users/saulius/crontab/automatic-downloads/rss-feeds/RSC/lib/dictionaries/cif_core.dic
dictionary named 'cif_core.dic' version 2.4.2 from 2011-04-26.

Automatic conversion script
Id: cif_fix_values 3143 2015-03-26 13:38:13Z robertas 

 Adding full bibliography for 7034690--7034700.cif.
;
_cod_original_cell_volume 1405.36(6)
_cod_original_sg_symbol_H-M 'P 21/n'
_cod_database_code 7034694

loop_
_symmetry_equiv_pos_site_id
_symmetry_equiv_pos_as_xyz
1 x,y,z
2 1/2-x,1/2+y,1/2-z
3 -x,-y,-z
4 1/2+x,1/2-y,1/2+z

loop_
_atom_site_aniso_label
_atom_site_aniso_U_11
_atom_site_aniso_U_22
_atom_site_aniso_U_33
_atom_site_aniso_U_23
_atom_site_aniso_U_13
_atom_site_aniso_U_12
F1 0.0142(8) 0.0279(9) 0.0415(10) -0.0067(8) -0.0023(7) -0.0013(7)
F2 0.0319(9) 0.0268(9) 0.0373(10) -0.0152(8) -0.0114(8) -0.0015(8)
F3 0.0330(9) 0.0332(10) 0.0226(8) -0.0068(7) 0.0030(7) 0.0091(8)
F4 0.0147(8) 0.0400(10) 0.0333(9) 0.0047(8) 0.0035(7) 0.0001(7)
F5 0.0232(8) 0.0214(8) 0.0305(9) -0.0006(7) -0.0089(7) -0.0087(7)
N1 0.0175(11) 0.0134(11) 0.0186(11) -0.0021(8) -0.0002(9) 0.0001(8)
N2 0.0176(11) 0.0173(11) 0.0197(11) 0.0005(9) 0.0010(9) -0.0010(9)
C1 0.0187(13) 0.0156(13) 0.0204(13) -0.0026(11) 0.0002(10) -0.0013(10)
C2 0.0211(14) 0.0222(14) 0.0217(14) -0.0045(11) -0.0012(11) -0.0008(11)
C3 0.0205(14) 0.0146(13) 0.0230(14) -0.0037(11) -0.0004(11) -0.0029(11)
C4 0.0241(15) 0.0159(14) 0.0204(14) -0.0002(11) -0.0040(11) 0.0021(11)
C5 0.0191(13) 0.0136(12) 0.0151(12) 0.0033(10) -0.0015(10) -0.0003(10)
C6 0.0140(12) 0.0168(13) 0.0238(14) 0.0032(11) -0.0030(10) -0.0019(10)
C7 0.0239(14) 0.0176(13) 0.0203(13) -0.0021(11) -0.0075(11) -0.0018(11)
C8 0.0252(14) 0.0208(14) 0.0143(12) 0.0016(10) 0.0015(10) 0.0052(11)
C9 0.0145(13) 0.0249(14) 0.0204(13) 0.0066(11) -0.0008(10) 0.0006(11)
C10 0.0204(13) 0.0156(13) 0.0167(12) 0.0039(10) -0.0071(10) -0.0043(11)
C11 0.0342(18) 0.0248(17) 0.0257(16) 0.0078(13) -0.0011(14) -0.0020(13)
Re1 0.0206(1) 0.0128(1) 0.0228(1) -0.0002(1) 0.0008(1) -0.0014(1)
O1 0.0460(14) 0.0367(13) 0.0330(12) 0.0077(10) -0.0151(11) -0.0101(11)
O2 0.0275(11) 0.0155(10) 0.0378(12) -0.0023(9) 0.0065(9) 0.0021(8)
O3 0.0328(12) 0.0382(13) 0.0300(12) -0.0045(10) 0.0066(9) 0.0051(10)
O4 0.0327(12) 0.0142(10) 0.0637(16) 0.0036(10) 0.0064(11) -0.0043(9)

loop_
_atom_site_label
_atom_site_type_symbol
_atom_site_thermal_displace_type
_atom_site_fract_x
_atom_site_fract_y
_atom_site_fract_z
_atom_site_occupancy
_atom_site_U_iso_or_equiv
_atom_site_calc_flag
F1 F Uani 0.52986(19) 0.31342(16) 0.17169(10) 1.000 0.0279(5) d
F2 F Uani 0.3785(2) 0.47533(17) 0.27095(10) 1.000 0.0321(5) d
F3 F Uani 0.0411(2) 0.46845(17) 0.28540(9) 1.000 0.0296(5) d
F4 F Uani -0.1402(2) 0.29469(18) 0.20050(10) 1.000 0.0293(5) d
F5 F Uani 0.0135(2) 0.12898(16) 0.10147(9) 1.000 0.0251(5) d
N1 N Uani 0.3067(3) 0.1698(2) -0.00512(13) 1.000 0.0165(6) d
N2 N Uani 0.2618(3) 0.2898(2) -0.10627(13) 1.000 0.0182(6) d
C1 C Uani 0.3179(3) 0.2908(3) -0.03372(16) 1.000 0.0182(8) d
C2 C Uani 0.2126(4) 0.1632(3) -0.12437(17) 1.000 0.0217(8) d
C3 C Uani 0.2409(3) 0.0884(3) -0.06150(16) 1.000 0.0194(8) d
C4 C Uani 0.3573(4) 0.1308(3) 0.07388(16) 1.000 0.0202(8) d
C5 C Uani 0.2753(3) 0.2184(3) 0.13235(14) 1.000 0.0160(7) d
C6 C Uani 0.3632(3) 0.3074(3) 0.17717(16) 1.000 0.0182(8) d
C7 C Uani 0.2874(3) 0.3916(3) 0.22816(15) 1.000 0.0207(8) d
C8 C Uani 0.1174(3) 0.3878(3) 0.23583(15) 1.000 0.0201(8) d
C9 C Uani 0.0257(3) 0.2992(3) 0.19244(15) 1.000 0.0199(8) d
C10 C Uani 0.1045(3) 0.2165(3) 0.14210(15) 1.000 0.0176(7) d
C11 C Uani 0.2525(4) 0.4060(3) -0.15628(19) 1.000 0.0282(10) d
Re1 Re Uani 0.21568(1) 0.67180(1) 0.06258(1) 1.000 0.0187(1) d
O1 O Uani 0.0655(3) 0.6425(2) -0.00682(13) 1.000 0.0387(8) d
O2 O Uani 0.3634(3) 0.54786(19) 0.06232(12) 1.000 0.0269(6) d
O3 O Uani 0.1249(3) 0.6772(2) 0.15250(13) 1.000 0.0336(7) d
O4 O Uani 0.3122(3) 0.8204(2) 0.04305(15) 1.000 0.0368(7) d
H1 H Uiso 0.353(4) 0.364(3) -0.0055(17) 1.000 0.020(8) d
H2 H Uiso 0.165(4) 0.140(3) -0.171(2) 1.000 0.026(8) d
H3 H Uiso 0.227(4) 0.005(4) -0.0501(19) 1.000 0.030(9) d
H4A H Uiso 0.327(4) 0.046(3) 0.0790(18) 1.000 0.024(8) d
H4B H Uiso 0.478(4) 0.138(3) 0.0796(18) 1.000 0.024(8) d
H11A H Uiso 0.229(5) 0.471(5) -0.128(3) 1.000 0.057(13) d
H11B H Uiso 0.353(6) 0.415(4) -0.179(3) 1.000 0.061(13) d
H11C H Uiso 0.173(5) 0.391(4) -0.197(2) 1.000 0.052(11) d

loop_
_atom_type_symbol
_atom_type_description
_atom_type_scat_dispersion_real
_atom_type_scat_dispersion_imag
_atom_type_scat_source
C C 0.0033 0.0016 ' International Tables Vol C Tables 4.2.6.8 and 6.1.1.4'
H H 0.0000 0.0000 ' International Tables Vol C Tables 4.2.6.8 and 6.1.1.4'
F F 0.0171 0.0103 ' International Tables Vol C Tables 4.2.6.8 and 6.1.1.4'
N N 0.0061 0.0033 ' International Tables Vol C Tables 4.2.6.8 and 6.1.1.4'
O O 0.0106 0.0060 ' International Tables Vol C Tables 4.2.6.8 and 6.1.1.4'
Re Re -1.0185 7.2310 ' International Tables Vol C Tables 4.2.6.8 and 6.1.1.4'

loop_
_geom_angle_atom_site_label_1
_geom_angle_atom_site_label_2
_geom_angle_atom_site_label_3
_geom_angle
_geom_angle_publ_flag
O1 Re1 O3 109.32(11) yes
O1 Re1 O4 109.22(11) yes
O2 Re1 O3 108.85(10) yes
O2 Re1 O4 108.94(11) yes
O3 Re1 O4 110.03(11) yes
O1 Re1 O2 110.48(10) yes
C1 N1 C3 108.7(2) yes
C1 N1 C4 125.0(2) yes
C3 N1 C4 126.3(2) yes
C2 N2 C11 127.3(2) yes
C1 N2 C11 124.4(2) yes
C1 N2 C2 108.3(2) yes
N1 C1 N2 108.6(2) yes
N2 C2 C3 107.4(3) yes
N1 C3 C2 106.9(3) yes
N1 C4 C5 110.0(2) yes
C6 C5 C10 116.4(2) no
C4 C5 C6 122.6(2) no
C4 C5 C10 121.1(3) no
F1 C6 C5 119.7(2) yes
F1 C6 C7 117.7(2) yes
C5 C6 C7 122.6(2) no
F2 C7 C6 120.3(2) yes
C6 C7 C8 119.5(3) no
F2 C7 C8 120.2(2) yes
C7 C8 C9 119.5(3) no
F3 C8 C7 120.5(2) yes
F3 C8 C9 120.0(2) yes
F4 C9 C8 119.5(2) yes
F4 C9 C10 120.8(2) yes
C8 C9 C10 119.7(2) no
F5 C10 C5 118.8(2) yes
F5 C10 C9 118.9(2) yes
C5 C10 C9 122.3(3) no
N2 C1 H1 126.7(18) no
N1 C1 H1 124.6(18) no
C3 C2 H2 129(2) no
N2 C2 H2 124(2) no
N1 C3 H3 118(2) no
C2 C3 H3 135(2) no
C5 C4 H4A 112(2) no
C5 C4 H4B 109.3(18) no
N1 C4 H4A 106(2) no
N1 C4 H4B 109.8(18) no
H4A C4 H4B 109(3) no
H11B C11 H11C 107(4) no
N2 C11 H11A 108(3) no
N2 C11 H11B 107(3) no
N2 C11 H11C 110(2) no
H11A C11 H11B 112(4) no
H11A C11 H11C 113(4) no

loop_
_geom_bond_atom_site_label_1
_geom_bond_atom_site_label_2
_geom_bond_distance
_geom_bond_publ_flag
Re1 O4 1.731(2) yes
Re1 O3 1.720(2) yes
Re1 O1 1.716(2) yes
Re1 O2 1.730(2) yes
F1 C6 1.345(3) yes
F2 C7 1.338(3) yes
F3 C8 1.337(3) yes
F4 C9 1.343(3) yes
F5 C10 1.343(3) yes
N1 C1 1.327(4) yes
N1 C3 1.377(4) yes
N1 C4 1.470(4) yes
N2 C2 1.380(4) yes
N2 C11 1.462(4) yes
N2 C1 1.324(4) yes
C2 C3 1.340(4) no
C4 C5 1.501(4) no
C5 C10 1.385(3) no
C5 C6 1.379(4) no
C6 C7 1.373(4) no
C7 C8 1.375(3) no
C8 C9 1.378(4) no
C9 C10 1.367(4) no
C1 H1 0.93(3) no
C2 H2 0.92(3) no
C3 H3 0.88(4) no
C4 H4A 0.90(3) no
C4 H4B 0.98(3) no
C11 H11B 0.91(5) no
C11 H11C 0.96(4) no
C11 H11A 0.84(5) no

loop_
_geom_hbond_atom_site_label_D
_geom_hbond_atom_site_label_H
_geom_hbond_atom_site_label_A
_geom_hbond_distance_DH
_geom_hbond_distance_HA
_geom_hbond_distance_DA
_geom_hbond_angle_DHA
_geom_hbond_site_symmetry_A
_geom_hbond_publ_flag
C1 H1 O2 0.93(3) 2.20(3) 3.110(4) 165(3) . yes
C3 H3 O4 0.88(4) 2.56(4) 3.310(4) 145(3) 1_545 yes
C3 H3 F5 0.88(4) 2.52(4) 3.082(3) 123(3) 3_555 yes
C4 H4A O4 0.90(3) 2.38(3) 3.216(4) 156(3) 1_545 yes
C4 H4B F1 0.98(3) 2.42(3) 2.855(3) 107(2) . yes

loop_
_geom_torsion_atom_site_label_1
_geom_torsion_atom_site_label_2
_geom_torsion_atom_site_label_3
_geom_torsion_atom_site_label_4
_geom_torsion
_geom_torsion_publ_flag
C3 N1 C1 N2 0.0(3) no
C4 N1 C1 N2 179.8(3) no
C1 N1 C4 C5 52.9(4) no
C3 N1 C4 C5 -127.2(3) no
C1 N1 C3 C2 -0.1(3) no
C4 N1 C3 C2 -180.0(3) no
C2 N2 C1 N1 0.2(3) no
C1 N2 C2 C3 -0.3(3) no
C11 N2 C2 C3 -179.1(3) no
C11 N2 C1 N1 179.0(3) no
N2 C2 C3 N1 0.2(3) no
N1 C4 C5 C6 -111.7(3) no
N1 C4 C5 C10 66.2(3) no
C4 C5 C6 F1 -3.1(4) no
C4 C5 C6 C7 177.0(3) no
C10 C5 C6 F1 179.0(2) no
C10 C5 C6 C7 -0.9(4) no
C4 C5 C10 F5 3.9(4) no
C4 C5 C10 C9 -177.1(3) no
C6 C5 C10 F5 -178.1(2) no
C6 C5 C10 C9 0.9(4) no
F1 C6 C7 F2 -0.6(4) no
F1 C6 C7 C8 -179.5(2) no
C5 C6 C7 F2 179.3(3) no
C5 C6 C7 C8 0.4(4) no
F2 C7 C8 F3 0.7(4) no
F2 C7 C8 C9 -178.7(3) no
C6 C7 C8 F3 179.7(3) no
C6 C7 C8 C9 0.2(4) no
F3 C8 C9 F4 -0.1(4) no
F3 C8 C9 C10 -179.7(3) no
C7 C8 C9 F4 179.4(3) no
C7 C8 C9 C10 -0.2(4) no
F4 C9 C10 F5 -1.0(4) no
F4 C9 C10 C5 -180.0(3) no
C8 C9 C10 F5 178.7(2) no
C8 C9 C10 C5 -0.4(4) no
